data_4331388
loop_
_publ_author_name
'Wachhold, M.'
'Kanatzidis, M.G.'

_publ_section_title
;
 Condensation of pyramidal [As Se3](3-) anions for the construction of
 polymeric networks: solventothermal synthesis of K3 Ag As2 Se5 .0.25(Me O
 H), K2 Ag As3 Se6 and Rb2 Ag As3 Se6
;
_journal_name_full 'Inorganic Chemistry'
_journal_page_first 3863
_journal_page_last 3870
_journal_paper_doi 10.1021/ic990274r
_journal_volume 38
_journal_year 1999
_chemical_formula_sum 'Ag As3 K2 Se6'
_chemical_name_systematic 'K2 (Ag As3 Se6)'
_space_group_IT_number 14
_symmetry_space_group_name_Hall '-P 2yn'
_symmetry_space_group_name_H-M 'P 1 21/n 1'
_cell_angle_alpha 90
_cell_angle_beta 96.625
_cell_angle_gamma 90
_cell_formula_units_Z 4
_cell_length_a 12.5994
_cell_length_b 7.498
_cell_length_c 14.2648
_cell_volume 1338.601
_citation_journal_id_ASTM INOCAJ
_cod_data_source_file silver1-2_43.cif
_cod_data_source_block Ag1As3K2Se6
_cod_original_sg_symbol_Hall '-P 2ybc (x-z,y,z)'
_cod_original_formula_sum 'Ag1 As3 K2 Se6'
_cod_database_code 4331388

loop_
_symmetry_equiv_pos_as_xyz
x,y,z
-x+1/2,y+1/2,-z+1/2
-x,-y,-z
x-1/2,-y-1/2,z-1/2

loop_
_atom_site_label
_atom_site_type_symbol
_atom_site_fract_x
_atom_site_fract_y
_atom_site_fract_z
_atom_site_occupancy
_atom_site_U_iso_or_equiv
Se4 Se-2 0.0774 0.8126 0.7296 1 0.0
Ag1 Ag+1 0.1032 -0.0063 0.5734 1 0.0
Se1 Se-2 0.7053 0.243 0.6638 1 0.0
As3 As+3 0.118 0.3325 0.0071 1 0.0
As1 As+3 0.8736 0.0897 0.6582 1 0.0
K2 K+1 0.167 0.3685 0.3868 1 0.0
Se3 Se-2 -0.0705 0.2097 0.8137 1 0.0
As2 As+3 0.035 -0.0562 0.8696 1 0.0
Se6 Se-2 0.2952 0.086 0.5396 1 0.0
K1 K+1 0.3462 0.8875 0.761 1 0.0
Se5 Se-2 0.2014 0.0989 0.9199 1 0.0
Se2 Se-2 0.0351 0.7282 0.4431 1 0.0
